data_4104138
loop_
_publ_author_name
'Cristian D. Ene'
'Augustin M. Madalan'
'Catalin Maxim'
'Bogdan Jurca'
'Narcis Avarvari'
'Marius Andruh'

_publ_section_title
;
 Constructing Robust Channel Structures by Packing Metallacalixarenes:
 Reversible Single-Crystal-to-Single-Crystal Dehydration
;
_journal_name_full 'Journal of the American Chemical Society'
_journal_page_first 4586
_journal_page_last 4587
_journal_paper_doi 10.1021/ja900416e
_journal_volume 131
_journal_year 2009
_chemical_formula_sum 'C60 H80 Cu4 N8 O32'
_chemical_formula_weight 1679.48
_chemical_name_systematic
;
 ?
;
_space_group_IT_number 104
_symmetry_cell_setting tetragonal
_symmetry_space_group_name_Hall 'P 4 -2n'
_symmetry_space_group_name_H-M 'P 4 n c'
_atom_sites_solution_hydrogens geom
_atom_sites_solution_primary direct
_atom_sites_solution_secondary difmap
_audit_creation_method SHELXL-97
_cell_angle_alpha 90.00
_cell_angle_beta 90.00
_cell_angle_gamma 90.00
_cell_formula_units_Z 2
_cell_length_a 17.4666(7)
_cell_length_b 17.4666(7)
_cell_length_c 14.7514(6)
_cell_measurement_reflns_used 63357
_cell_measurement_temperature 293(2)
_cell_measurement_theta_max 33.57
_cell_measurement_theta_min 2.32
_cell_volume 4500.4(3)
_computing_cell_refinement X-Area
_computing_data_collection X-Area
_computing_data_reduction X-Area
_computing_structure_refinement 'SHELXL-97 (Sheldrick, 1997)'
_computing_structure_solution 'SHELXS-97 (Sheldrick, 1997)'
_diffrn_ambient_temperature 293(2)
_diffrn_measured_fraction_theta_full 0.991
_diffrn_measured_fraction_theta_max 0.991
_diffrn_measurement_device_type 'STOE-IPDS II'
_diffrn_measurement_method 'omega scans'
_diffrn_radiation_monochromator graphite
_diffrn_radiation_source 'fine-focus sealed tube'
_diffrn_radiation_type MoK\a
_diffrn_radiation_wavelength 0.71073
_diffrn_reflns_av_R_equivalents 0.0873
_diffrn_reflns_av_sigmaI/netI 0.0451
_diffrn_reflns_limit_h_max 26
_diffrn_reflns_limit_h_min -27
_diffrn_reflns_limit_k_max 27
_diffrn_reflns_limit_k_min -27
_diffrn_reflns_limit_l_max 22
_diffrn_reflns_limit_l_min -22
_diffrn_reflns_number 62582
_diffrn_reflns_theta_full 33.54
_diffrn_reflns_theta_max 33.54
_diffrn_reflns_theta_min 2.61
_exptl_absorpt_coefficient_mu 1.007
_exptl_absorpt_correction_T_max 0.7875
_exptl_absorpt_correction_T_min 0.6110
_exptl_absorpt_correction_type multi-scan
_exptl_crystal_colour blue
_exptl_crystal_density_diffrn 1.239
_exptl_crystal_density_meas ?
_exptl_crystal_density_method 'not measured'
_exptl_crystal_description prism
_exptl_crystal_F_000 1736
_exptl_crystal_size_max 0.5
_exptl_crystal_size_mid 0.4
_exptl_crystal_size_min 0.2
_refine_diff_density_max 0.634
_refine_diff_density_min -0.753
_refine_diff_density_rms 0.072
_refine_ls_abs_structure_details 'Flack H D (1983), Acta Cryst. A39, 876-881'
_refine_ls_abs_structure_Flack 0.02(2)
_refine_ls_extinction_method none
_refine_ls_goodness_of_fit_ref 1.105
_refine_ls_hydrogen_treatment constr
_refine_ls_matrix_type full
_refine_ls_number_parameters 247
_refine_ls_number_reflns 8681
_refine_ls_number_restraints 1
_refine_ls_restrained_S_all 1.105
_refine_ls_R_factor_all 0.1004
_refine_ls_R_factor_gt 0.0749
_refine_ls_shift/su_max 0.001
_refine_ls_shift/su_mean 0.000
_refine_ls_structure_factor_coef Fsqd
_refine_ls_weighting_details 'calc w=1/[\s^2^(Fo^2^)+(0.0645P)^2^+3.3997P] where P=(Fo^2^+2Fc^2^)/3'
_refine_ls_weighting_scheme calc
_refine_ls_wR_factor_gt 0.1591
_refine_ls_wR_factor_ref 0.1720
_reflns_number_gt 6580
_reflns_number_total 8681
_reflns_threshold_expression >2sigma(I)
_cod_data_source_file ja900416e_si_002.cif
_cod_data_source_block 4e2_b
_cod_depositor_comments
;
The following automatic conversions were performed:

'_exptl_crystal_density_meas' value 'not measured' was changed to '?'
- the value is perceived as not measured.

Automatic conversion script
Id: cif_fix_values 3008 2015-01-20 13:52:24Z robertas 
;
_cod_database_code 4104138

loop_
_symmetry_equiv_pos_as_xyz
'x, y, z'
'-x+1/2, y+1/2, z+1/2'
'-x, -y, z'
'x+1/2, -y+1/2, z+1/2'
'-y+1/2, -x+1/2, z+1/2'
'y, -x, z'
'-y, x, z'
'y+1/2, x+1/2, z+1/2'

loop_
_atom_site_label
_atom_site_type_symbol
_atom_site_fract_x
_atom_site_fract_y
_atom_site_fract_z
_atom_site_U_iso_or_equiv
_atom_site_adp_type
_atom_site_occupancy
_atom_site_symmetry_multiplicity
_atom_site_calc_flag
_atom_site_refinement_flags
C1 C 1.3264(2) -0.0372(2) -0.6644(3) 0.0344(7) Uani 1 1 d .
C2 C 1.3334(2) 0.0377(2) -0.7138(2) 0.0330(6) Uani 1 1 d .
C3 C 1.3837(2) 0.0450(2) -0.7856(2) 0.0329(7) Uani 1 1 d .
H3A H 1.4118 0.0030 -0.8055 0.040 Uiso 1 1 calc R
C4 C 1.3921(2) 0.1164(2) -0.8282(2) 0.0329(6) Uani 1 1 d .
C5 C 1.4491(2) 0.1263(2) -0.9017(3) 0.0346(8) Uani 1 1 d .
C6 C 1.3509(2) 0.1789(2) -0.7971(3) 0.0364(7) Uani 1 1 d .
H6 H 1.3570 0.2262 -0.8251 0.044 Uiso 1 1 calc R
C7 C 1.3003(2) 0.1717(2) -0.7241(2) 0.0340(7) Uani 1 1 d .
C8 C 1.2913(2) 0.1006(2) -0.6835(2) 0.0342(7) Uani 1 1 d .
H8 H 1.2570 0.0948 -0.6357 0.041 Uiso 1 1 calc R
C9 C 1.2597(2) 0.2409(2) -0.6883(2) 0.0383(7) Uani 1 1 d .
C10 C 1.4813(4) -0.2276(5) -0.6670(6) 0.094(3) Uani 1 1 d .
H10A H 1.4733 -0.2002 -0.7226 0.141 Uiso 1 1 calc R
H10B H 1.4544 -0.2755 -0.6692 0.141 Uiso 1 1 calc R
H10C H 1.5350 -0.2370 -0.6588 0.141 Uiso 1 1 calc R
C11 C 1.4913(3) -0.1082(3) -0.5901(6) 0.0780(19) Uani 1 1 d .
H11A H 1.4833 -0.0827 -0.6469 0.117 Uiso 1 1 calc R
H11B H 1.5452 -0.1160 -0.5807 0.117 Uiso 1 1 calc R
H11C H 1.4711 -0.0774 -0.5418 0.117 Uiso 1 1 calc R
C12 C 1.4646(5) -0.2256(8) -0.5059(6) 0.122(4) Uani 1 1 d .
H12A H 1.4710 -0.2793 -0.5207 0.147 Uiso 1 1 calc R
H12B H 1.5117 -0.2081 -0.4778 0.147 Uiso 1 1 calc R
C13 C 1.4059(5) -0.2186(10) -0.4442(6) 0.160(6) Uani 1 1 d .
H13A H 1.4122 -0.1704 -0.4124 0.192 Uiso 1 1 calc R
H13B H 1.4110 -0.2592 -0.3998 0.192 Uiso 1 1 calc R
C14 C 1.2797(6) -0.1721(5) -0.4252(5) 0.103(3) Uani 1 1 d .
H14A H 1.2288 -0.1721 -0.4498 0.155 Uiso 1 1 calc R
H14B H 1.2995 -0.1208 -0.4254 0.155 Uiso 1 1 calc R
H14C H 1.2785 -0.1911 -0.3642 0.155 Uiso 1 1 calc R
C15 C 1.2955(5) -0.3003(4) -0.4792(4) 0.082(2) Uani 1 1 d .
H15A H 1.2464 -0.2997 -0.5083 0.123 Uiso 1 1 calc R
H15B H 1.2897 -0.3169 -0.4175 0.123 Uiso 1 1 calc R
H15C H 1.3290 -0.3348 -0.5107 0.123 Uiso 1 1 calc R
Cu1 Cu 1.33736(2) -0.17598(2) -0.60637(5) 0.03656(11) Uani 1 1 d .
N1 N 1.4525(2) -0.1820(2) -0.5911(3) 0.0544(10) Uani 1 1 d .
N2 N 1.3290(3) -0.2212(3) -0.4806(3) 0.0645(13) Uani 1 1 d .
O1 O 1.34589(19) -0.09780(15) -0.70495(19) 0.0427(6) Uani 1 1 d .
O2 O 1.3037(2) -0.03785(17) -0.58382(17) 0.0449(7) Uani 1 1 d .
O3 O 1.4335(2) 0.1820(2) -0.9581(2) 0.0615(10) Uani 1 1 d .
H3 H 1.4669 0.1843 -0.9971 0.092 Uiso 1 1 calc R
O4 O 1.5057(2) 0.0865(3) -0.9085(3) 0.0755(13) Uani 1 1 d .
O5 O 1.2837(2) 0.30542(18) -0.7077(2) 0.0506(8) Uani 1 1 d .
O6 O 1.23006(18) -0.20203(18) -0.6369(2) 0.0474(7) Uani 1 1 d .
O11W O 1.0000 0.0000 -1.028(5) 0.58(5) Uani 1 4 d S
O12W O 1.117(2) 0.016(6) -0.717(5) 0.60(6) Uani 0.54 1 d P
O13W O 1.124(3) -0.073(3) -0.726(5) 0.36(3) Uani 0.46 1 d P
O14W O 1.1388(17) 0.034(2) -0.855(3) 0.418(18) Uani 0.75 1 d P

loop_
_atom_site_aniso_label
_atom_site_aniso_U_11
_atom_site_aniso_U_22
_atom_site_aniso_U_33
_atom_site_aniso_U_23
_atom_site_aniso_U_13
_atom_site_aniso_U_12
C1 0.0409(19) 0.0356(17) 0.0268(15) -0.0028(13) -0.0007(13) -0.0077(13)
C2 0.0370(17) 0.0352(16) 0.0267(14) -0.0054(12) -0.0013(13) -0.0029(13)
C3 0.0366(18) 0.0383(18) 0.0238(15) -0.0047(13) -0.0024(13) 0.0007(14)
C4 0.0331(16) 0.0393(17) 0.0262(13) -0.0016(13) 0.0024(12) 0.0002(13)
C5 0.0391(19) 0.0365(18) 0.0281(16) -0.0053(13) 0.0078(14) 0.0012(15)
C6 0.0403(18) 0.0412(18) 0.0276(15) 0.0010(13) 0.0020(13) 0.0069(14)
C7 0.0361(16) 0.0402(17) 0.0258(15) -0.0008(12) 0.0015(12) 0.0062(13)
C8 0.0341(16) 0.0427(18) 0.0260(15) -0.0003(13) 0.0040(12) 0.0019(13)
C9 0.0415(18) 0.0441(19) 0.0293(15) 0.0029(14) 0.0022(14) 0.0134(14)
C10 0.068(4) 0.092(5) 0.121(6) -0.037(5) 0.035(4) -0.012(4)
C11 0.047(2) 0.079(3) 0.108(6) -0.012(4) 0.010(3) -0.028(2)
C12 0.069(5) 0.215(12) 0.083(5) 0.072(7) -0.010(4) -0.002(6)
C13 0.089(6) 0.324(17) 0.066(5) 0.086(8) -0.028(4) -0.061(8)
C14 0.165(9) 0.094(5) 0.052(4) -0.014(3) 0.042(5) -0.042(5)
C15 0.122(6) 0.065(4) 0.059(3) 0.020(3) 0.013(4) -0.029(4)
Cu1 0.0418(2) 0.0392(2) 0.02868(16) -0.0032(3) 0.0059(3) -0.01334(14)
N1 0.0440(17) 0.066(2) 0.053(3) 0.004(2) 0.0064(17) -0.0086(16)
N2 0.072(3) 0.088(3) 0.0340(19) 0.013(2) 0.0036(18) -0.034(2)
O1 0.0638(18) 0.0329(12) 0.0313(13) -0.0047(10) 0.0086(13) -0.0061(12)
O2 0.0696(19) 0.0415(14) 0.0235(12) -0.0051(10) 0.0047(12) -0.0077(13)
O3 0.061(2) 0.081(2) 0.0431(18) 0.0238(17) 0.0215(16) 0.0209(18)
O4 0.067(2) 0.076(3) 0.083(3) 0.029(2) 0.039(2) 0.031(2)
O5 0.061(2) 0.0428(15) 0.0485(17) 0.0013(14) 0.0174(15) 0.0110(14)
O6 0.0455(15) 0.0508(16) 0.0458(16) -0.0152(13) 0.0041(12) -0.0173(13)
O11W 0.70(9) 0.70(9) 0.34(6) 0.000 0.000 0.000
O12W 0.17(3) 0.87(12) 0.75(11) 0.48(10) -0.21(4) -0.28(5)
O13W 0.30(5) 0.26(5) 0.51(8) -0.08(5) 0.18(5) -0.07(4)
O14W 0.29(3) 0.42(4) 0.54(5) 0.03(4) 0.01(4) 0.09(3)

loop_
_atom_type_symbol
_atom_type_description
_atom_type_scat_dispersion_real
_atom_type_scat_dispersion_imag
_atom_type_scat_source
C C 0.0033 0.0016 'International Tables Vol C Tables 4.2.6.8 and 6.1.1.4'
H H 0.0000 0.0000 'International Tables Vol C Tables 4.2.6.8 and 6.1.1.4'
Cu Cu 0.3201 1.2651 'International Tables Vol C Tables 4.2.6.8 and 6.1.1.4'
N N 0.0061 0.0033 'International Tables Vol C Tables 4.2.6.8 and 6.1.1.4'
O O 0.0106 0.0060 'International Tables Vol C Tables 4.2.6.8 and 6.1.1.4'

loop_
_geom_angle_atom_site_label_1
_geom_angle_atom_site_label_2
_geom_angle_atom_site_label_3
_geom_angle
_geom_angle_site_symmetry_1
_geom_angle_site_symmetry_3
O2 C1 O1 121.8(4) . .
O2 C1 C2 119.6(3) . .
O1 C1 C2 118.6(3) . .
C3 C2 C8 120.5(4) . .
C3 C2 C1 120.2(3) . .
C8 C2 C1 119.2(3) . .
C2 C3 C4 119.4(4) . .
C2 C3 H3A 120.3 . .
C4 C3 H3A 120.3 . .
C6 C4 C3 119.8(3) . .
C6 C4 C5 120.0(3) . .
C3 C4 C5 120.0(3) . .
O4 C5 O3 122.9(4) . .
O4 C5 C4 122.8(4) . .
O3 C5 C4 114.3(3) . .
C4 C6 C7 120.8(4) . .
C4 C6 H6 119.6 . .
C7 C6 H6 119.6 . .
C8 C7 C6 119.0(3) . .
C8 C7 C9 121.1(3) . .
C6 C7 C9 119.9(3) . .
C7 C8 C2 120.4(3) . .
C7 C8 H8 119.8 . .
C2 C8 H8 119.8 . .
O5 C9 O6 122.8(4) . 7_645
O5 C9 C7 119.5(4) . .
O6 C9 C7 117.6(4) 7_645 .
O5 C9 Cu1 72.6(2) . 7_645
O6 C9 Cu1 50.23(19) 7_645 7_645
C7 C9 Cu1 167.6(3) . 7_645
N1 C10 H10A 109.5 . .
N1 C10 H10B 109.5 . .
H10A C10 H10B 109.5 . .
N1 C10 H10C 109.5 . .
H10A C10 H10C 109.5 . .
H10B C10 H10C 109.5 . .
N1 C11 H11A 109.5 . .
N1 C11 H11B 109.5 . .
H11A C11 H11B 109.5 . .
N1 C11 H11C 109.5 . .
H11A C11 H11C 109.5 . .
H11B C11 H11C 109.5 . .
C13 C12 N1 114.1(8) . .
C13 C12 H12A 108.7 . .
N1 C12 H12A 108.7 . .
C13 C12 H12B 108.7 . .
N1 C12 H12B 108.7 . .
H12A C12 H12B 107.6 . .
C12 C13 N2 116.3(7) . .
C12 C13 H13A 108.2 . .
N2 C13 H13A 108.2 . .
C12 C13 H13B 108.2 . .
N2 C13 H13B 108.2 . .
H13A C13 H13B 107.4 . .
N2 C14 H14A 109.5 . .
N2 C14 H14B 109.5 . .
H14A C14 H14B 109.5 . .
N2 C14 H14C 109.5 . .
H14A C14 H14C 109.5 . .
H14B C14 H14C 109.5 . .
N2 C15 H15A 109.5 . .
N2 C15 H15B 109.5 . .
H15A C15 H15B 109.5 . .
N2 C15 H15C 109.5 . .
H15A C15 H15C 109.5 . .
H15B C15 H15C 109.5 . .
O6 Cu1 O1 93.57(14) . .
O6 Cu1 N2 92.88(16) . .
O1 Cu1 N2 159.93(18) . .
O6 Cu1 N1 162.28(16) . .
O1 Cu1 N1 92.40(16) . .
N2 Cu1 N1 87.12(19) . .
O6 Cu1 C9 29.66(13) . 6_665
O1 Cu1 C9 95.53(12) . 6_665
N2 Cu1 C9 99.44(15) . 6_665
N1 Cu1 C9 132.99(16) . 6_665
C11 N1 C10 109.3(5) . .
C11 N1 C12 112.2(7) . .
C10 N1 C12 108.6(7) . .
C11 N1 Cu1 114.7(4) . .
C10 N1 Cu1 106.5(4) . .
C12 N1 Cu1 105.2(4) . .
C13 N2 C14 108.7(8) . .
C13 N2 C15 112.7(8) . .
C14 N2 C15 107.6(5) . .
C13 N2 Cu1 105.1(4) . .
C14 N2 Cu1 109.0(5) . .
C15 N2 Cu1 113.6(4) . .
C1 O1 Cu1 102.0(2) . .
C5 O3 H3 109.5 . .
C9 O6 Cu1 100.1(3) 6_665 .

loop_
_geom_bond_atom_site_label_1
_geom_bond_atom_site_label_2
_geom_bond_distance
_geom_bond_site_symmetry_2
C1 O2 1.253(5) .
C1 O1 1.263(5) .
C1 C2 1.502(5) .
C2 C3 1.383(5) .
C2 C8 1.394(5) .
C3 C4 1.404(6) .
C3 H3A 0.9300 .
C4 C6 1.385(5) .
C4 C5 1.482(5) .
C5 O4 1.212(5) .
C5 O3 1.310(5) .
C6 C7 1.399(5) .
C6 H6 0.9300 .
C7 C8 1.388(5) .
C7 C9 1.499(5) .
C8 H8 0.9300 .
C9 O5 1.236(5) .
C9 O6 1.275(5) 7_645
C9 Cu1 2.536(4) 7_645
C10 N1 1.462(8) .
C10 H10A 0.9600 .
C10 H10B 0.9600 .
C10 H10C 0.9600 .
C11 N1 1.456(6) .
C11 H11A 0.9600 .
C11 H11B 0.9600 .
C11 H11C 0.9600 .
C12 C13 1.377(13) .
C12 N1 1.486(9) .
C12 H12A 0.9700 .
C12 H12B 0.9700 .
C13 N2 1.447(9) .
C13 H13A 0.9700 .
C13 H13B 0.9700 .
C14 N2 1.465(10) .
C14 H14A 0.9600 .
C14 H14B 0.9600 .
C14 H14C 0.9600 .
C15 N2 1.500(8) .
C15 H15A 0.9600 .
C15 H15B 0.9600 .
C15 H15C 0.9600 .
Cu1 O6 1.980(3) .
Cu1 O1 2.000(3) .
Cu1 N2 2.022(4) .
Cu1 N1 2.026(4) .
Cu1 C9 2.536(4) 6_665
O3 H3 0.8200 .
O6 C9 1.275(5) 6_665
O12W O13W 1.57(9) .
